data_7035811
loop_
_publ_author_name
'Senthan, Selvam Amudhan'
'Alexander, Vedamanickam'

_publ_section_title
;
 Synthesis, luminescence, and electrochemical studies of a new series of
 octanuclear ruthenium(ii) complexes of tolylterpyridine appended
 calixresorcarenes.
;
_journal_issue 33
_journal_name_full 'Dalton transactions (Cambridge, England : 2003)'
_journal_page_first 14813
_journal_page_last 14822
_journal_paper_doi 10.1039/c5dt02363g
_journal_volume 44
_journal_year 2015
_chemical_formula_sum 'C77 H97 N7 O15'
_chemical_formula_weight 1360.62
_chemical_name_systematic
;
?
;
_space_group_IT_number 15
_symmetry_cell_setting monoclinic
_symmetry_space_group_name_Hall '-C 2yc'
_symmetry_space_group_name_H-M 'C 1 2/c 1'
_atom_sites_solution_hydrogens geom
_atom_sites_solution_primary direct
_atom_sites_solution_secondary difmap
_audit_creation_method SHELXL-97
_audit_update_record
;
2011-10-10 deposited with the CCDC.
2015-07-15 downloaded from the CCDC.
;
_cell_angle_alpha 90.00
_cell_angle_beta 116.056(3)
_cell_angle_gamma 90.00
_cell_formula_units_Z 4
_cell_length_a 26.076(3)
_cell_length_b 20.056(2)
_cell_length_c 16.0193(19)
_cell_measurement_reflns_used 5542
_cell_measurement_temperature 293(2)
_cell_measurement_theta_max 21.2
_cell_measurement_theta_min 2.2
_cell_volume 7526.3(15)
_computing_cell_refinement 'APEX2/SAINT (Bruker, 2004)'
_computing_data_collection 'APEX2 (Bruker, 2004)'
_computing_data_reduction 'SAINT/XPREP (Bruker, 2004)'
_computing_molecular_graphics 'ORTEP3 (Farrugia, 1997) and Mercury (Bruno et al., 2002)'
_computing_publication_material 'SHELXL-97 (Sheldrick, 2008)'
_computing_structure_refinement 'SHELXL-97 (Sheldrick, 2008)'
_computing_structure_solution 'SIR92 (Altornare et al., 1993)'
_diffrn_ambient_temperature 293(2)
_diffrn_measured_fraction_theta_full 0.999
_diffrn_measured_fraction_theta_max 0.999
_diffrn_measurement_device_type 'Bruker axs kappa apex2 CCD Diffractometer'
_diffrn_measurement_method '\w and \f scan'
_diffrn_radiation_monochromator graphite
_diffrn_radiation_source 'fine-focus sealed tube'
_diffrn_radiation_type MoK\a
_diffrn_radiation_wavelength 0.71073
_diffrn_reflns_av_R_equivalents 0.0419
_diffrn_reflns_av_sigmaI/netI 0.0352
_diffrn_reflns_limit_h_max 28
_diffrn_reflns_limit_h_min -28
_diffrn_reflns_limit_k_max 22
_diffrn_reflns_limit_k_min -22
_diffrn_reflns_limit_l_max 17
_diffrn_reflns_limit_l_min -17
_diffrn_reflns_number 28108
_diffrn_reflns_theta_full 23.26
_diffrn_reflns_theta_max 23.26
_diffrn_reflns_theta_min 1.34
_diffrn_standards_decay_% 0
_exptl_absorpt_coefficient_mu 0.083
_exptl_absorpt_correction_T_max 0.992
_exptl_absorpt_correction_T_min 0.951
_exptl_absorpt_correction_type multi-scan
_exptl_absorpt_process_details 'SADABS (Bruker, 1999)'
_exptl_crystal_colour 'reddish orange'
_exptl_crystal_density_diffrn 1.201
_exptl_crystal_density_method 'not measured'
_exptl_crystal_description block
_exptl_crystal_F_000 2912
_exptl_crystal_size_max 0.30
_exptl_crystal_size_mid 0.20
_exptl_crystal_size_min 0.20
_refine_diff_density_max 0.332
_refine_diff_density_min -0.233
_refine_diff_density_rms 0.057
_refine_ls_extinction_method none
_refine_ls_goodness_of_fit_ref 1.069
_refine_ls_hydrogen_treatment constr
_refine_ls_matrix_type full
_refine_ls_number_parameters 469
_refine_ls_number_reflns 5409
_refine_ls_number_restraints 0
_refine_ls_restrained_S_all 1.069
_refine_ls_R_factor_all 0.0815
_refine_ls_R_factor_gt 0.0465
_refine_ls_shift/su_max 0.000
_refine_ls_shift/su_mean 0.000
_refine_ls_structure_factor_coef Fsqd
_refine_ls_weighting_details 'calc w=1/[\s^2^(Fo^2^)+(0.1036P)^2^+2.6370P] where P=(Fo^2^+2Fc^2^)/3'
_refine_ls_weighting_scheme calc
_refine_ls_wR_factor_gt 0.1392
_refine_ls_wR_factor_ref 0.1790
_reflns_number_gt 3626
_reflns_number_total 5409
_reflns_threshold_expression >2sigma(I)
_cod_data_source_file c5dt02363g2.cif
_cod_data_source_block trsc
_cod_depositor_comments 'Adding full bibliography for 7035809--7035811.cif.'
_cod_original_cell_volume 7526.3(14)
_cod_original_sg_symbol_H-M C2/c
_cod_database_code 7035811

loop_
_symmetry_equiv_pos_as_xyz
'x, y, z'
'-x, y, -z+1/2'
'x+1/2, y+1/2, z'
'-x+1/2, y+1/2, -z+1/2'
'-x, -y, -z'
'x, -y, z-1/2'
'-x+1/2, -y+1/2, -z'
'x+1/2, -y+1/2, z-1/2'

loop_
_atom_site_label
_atom_site_type_symbol
_atom_site_fract_x
_atom_site_fract_y
_atom_site_fract_z
_atom_site_U_iso_or_equiv
_atom_site_adp_type
_atom_site_occupancy
_atom_site_symmetry_multiplicity
_atom_site_calc_flag
_atom_site_refinement_flags
C1 C 0.56799(10) 0.21476(13) 0.99369(17) 0.0361(6) Uani 1 1 d .
H1 H 0.5849 0.2390 1.0528 0.043 Uiso 1 1 calc R
C2 C 0.59751(11) 0.14724(13) 1.01342(18) 0.0401(7) Uani 1 1 d .
C3 C 0.56974(15) 0.08746(15) 1.0037(2) 0.0590(9) Uani 1 1 d .
H3 H 0.5305 0.0874 0.9847 0.071 Uiso 1 1 calc R
C4 C 0.59870(18) 0.02737(17) 1.0214(3) 0.0777(11) Uani 1 1 d .
H4 H 0.5784 -0.0121 1.0137 0.093 Uiso 1 1 calc R
C5 C 0.65680(18) 0.02449(18) 1.0503(3) 0.0734(11) Uani 1 1 d .
C6 C 0.68475(15) 0.08436(18) 1.0620(2) 0.0641(9) Uani 1 1 d .
H6 H 0.7241 0.0843 1.0823 0.077 Uiso 1 1 calc R
C7 C 0.65633(12) 0.14424(15) 1.0445(2) 0.0502(8) Uani 1 1 d .
H7 H 0.6769 0.1837 1.0538 0.060 Uiso 1 1 calc R
C8 C 0.6879(2) -0.0412(2) 1.0666(4) 0.1214(19) Uani 1 1 d .
H8A H 0.7281 -0.0340 1.1034 0.182 Uiso 1 1 calc R
H8B H 0.6816 -0.0604 1.0080 0.182 Uiso 1 1 calc R
H8C H 0.6739 -0.0710 1.0988 0.182 Uiso 1 1 calc R
C9 C 0.58101(10) 0.25666(13) 0.92590(16) 0.0330(6) Uani 1 1 d .
C10 C 0.60014(10) 0.22970(13) 0.86493(16) 0.0335(6) Uani 1 1 d .
H10 H 0.6029 0.1836 0.8628 0.040 Uiso 1 1 calc R
C11 C 0.61540(10) 0.26789(12) 0.80678(17) 0.0330(6) Uani 1 1 d .
C12 C 0.60958(11) 0.33635(13) 0.80896(18) 0.0382(6) Uani 1 1 d .
C13 C 0.58942(12) 0.36522(13) 0.86761(19) 0.0428(7) Uani 1 1 d .
H13 H 0.5849 0.4112 0.8676 0.051 Uiso 1 1 calc R
C14 C 0.57599(11) 0.32565(13) 0.92613(18) 0.0386(7) Uani 1 1 d .
C15 C 0.50439(11) 0.21048(12) 0.96724(17) 0.0360(6) Uani 1 1 d .
C16 C 0.46277(11) 0.22084(12) 0.87712(17) 0.0357(6) Uani 1 1 d .
H16 H 0.4746 0.2288 0.8310 0.043 Uiso 1 1 calc R
C17 C 0.40442(10) 0.21993(13) 0.85186(17) 0.0346(6) Uani 1 1 d .
C18 C 0.38793(11) 0.20754(13) 0.92255(18) 0.0383(6) Uani 1 1 d .
C19 C 0.42799(11) 0.19562(14) 1.01250(18) 0.0433(7) Uani 1 1 d .
H19 H 0.4163 0.1863 1.0583 0.052 Uiso 1 1 calc R
C20 C 0.48554(11) 0.19757(13) 1.03468(18) 0.0405(7) Uani 1 1 d .
C21 C 0.64011(10) 0.23596(13) 0.74597(17) 0.0357(6) Uani 1 1 d .
H21 H 0.6651 0.2697 0.7389 0.043 Uiso 1 1 calc R
C22 C 0.67883(11) 0.17796(14) 0.79743(18) 0.0397(7) Uani 1 1 d .
C23 C 0.72729(12) 0.19075(16) 0.8798(2) 0.0532(8) Uani 1 1 d .
H23 H 0.7358 0.2345 0.9005 0.064 Uiso 1 1 calc R
C24 C 0.76270(14) 0.1405(2) 0.9312(2) 0.0677(10) Uani 1 1 d .
H24 H 0.7947 0.1509 0.9859 0.081 Uiso 1 1 calc R
C25 C 0.75162(14) 0.0748(2) 0.9033(3) 0.0677(10) Uani 1 1 d .
C26 C 0.70394(15) 0.06208(17) 0.8220(3) 0.0699(10) Uani 1 1 d .
H26 H 0.6955 0.0183 0.8015 0.084 Uiso 1 1 calc R
C27 C 0.66783(13) 0.11292(15) 0.7694(2) 0.0543(8) Uani 1 1 d .
H27 H 0.6359 0.1025 0.7147 0.065 Uiso 1 1 calc R
C28 C 0.42372(18) 0.38026(19) 0.9703(3) 0.0916(13) Uani 1 1 d .
H28A H 0.3982 0.3506 0.9809 0.137 Uiso 1 1 calc R
H28B H 0.4455 0.3556 0.9455 0.137 Uiso 1 1 calc R
H28C H 0.4020 0.4142 0.9269 0.137 Uiso 1 1 calc R
C29 C 0.79065(18) 0.0192(2) 0.9602(3) 0.1003(15) Uani 1 1 d .
H29A H 0.7999 0.0256 1.0246 0.150 Uiso 1 1 calc R
H29B H 0.8250 0.0196 0.9522 0.150 Uiso 1 1 calc R
H29C H 0.7717 -0.0229 0.9398 0.150 Uiso 1 1 calc R
C30 C 0.49833(18) 0.3658(2) 1.1295(3) 0.0843(12) Uani 1 1 d .
H30A H 0.5220 0.3911 1.1837 0.127 Uiso 1 1 calc R
H30B H 0.5220 0.3411 1.1085 0.127 Uiso 1 1 calc R
H30C H 0.4752 0.3355 1.1446 0.127 Uiso 1 1 calc R
C31 C 0.46538(16) 0.4757(2) 1.0652(3) 0.0698(10) Uani 1 1 d .
H31 H 0.4916 0.4934 1.1215 0.084 Uiso 1 1 calc R
C32 C 0.6766(2) 0.3446(2) 0.2278(4) 0.1222(18) Uani 1 1 d .
H32A H 0.6795 0.3663 0.1767 0.183 Uiso 1 1 calc R
H32B H 0.6512 0.3072 0.2053 0.183 Uiso 1 1 calc R
H32C H 0.7137 0.3294 0.2715 0.183 Uiso 1 1 calc R
C33 C 0.6532(2) 0.3691(2) 0.3562(4) 0.1209(18) Uani 1 1 d .
H33A H 0.6913 0.3592 0.4018 0.181 Uiso 1 1 calc R
H33B H 0.6301 0.3297 0.3438 0.181 Uiso 1 1 calc R
H33C H 0.6373 0.4035 0.3793 0.181 Uiso 1 1 calc R
C34 C 0.63839(19) 0.4508(2) 0.2423(3) 0.0865(12) Uani 1 1 d .
H34 H 0.6418 0.4639 0.1893 0.104 Uiso 1 1 calc R
C35 C 0.65172(15) 0.8609(2) 0.7743(3) 0.0970(14) Uani 1 1 d .
H35A H 0.6324 0.8243 0.7340 0.146 Uiso 1 1 calc R
H35B H 0.6520 0.8986 0.7376 0.146 Uiso 1 1 calc R
H35C H 0.6322 0.8724 0.8109 0.146 Uiso 1 1 calc R
C36 C 0.75234(16) 0.8508(2) 0.8003(3) 0.0881(13) Uani 1 1 d .
H36A H 0.7889 0.8368 0.8469 0.132 Uiso 1 1 calc R
H36B H 0.7541 0.8970 0.7861 0.132 Uiso 1 1 calc R
H36C H 0.7422 0.8246 0.7451 0.132 Uiso 1 1 calc R
C37 C 0.72179(15) 0.81518(18) 0.9156(2) 0.0654(9) Uani 1 1 d .
H37 H 0.7596 0.8035 0.9523 0.078 Uiso 1 1 calc R
C38 C 0.4867(4) 0.0616(5) 0.2661(6) 0.081(2) Uani 0.50 1 d P
C39 C 0.5000 -0.0615(4) 0.2500 0.239(7) Uani 1 2 d S
C40 C 0.4601(5) 0.0090(7) 0.3031(11) 0.165(6) Uani 0.50 1 d P
N1 N 0.46181(11) 0.41076(14) 1.05663(19) 0.0611(7) Uani 1 1 d .
N2 N 0.65467(12) 0.39093(14) 0.2730(2) 0.0655(8) Uani 1 1 d .
N3 N 0.70960(10) 0.84173(14) 0.83480(17) 0.0568(7) Uani 1 1 d .
N4 N 0.5000 0.0060(3) 0.2500 0.0895(15) Uani 1 2 d S
O1 O 0.62542(10) 0.37430(10) 0.75336(14) 0.0597(6) Uani 1 1 d .
H1A H 0.6244 0.4139 0.7655 0.097(14) Uiso 1 1 calc R
O2 O 0.55870(9) 0.35293(11) 0.98777(14) 0.0574(6) Uani 1 1 d .
H2A H 0.5580 0.3937 0.9830 0.072(12) Uiso 1 1 calc R
O3 O 0.52663(8) 0.18866(11) 1.12394(13) 0.0585(6) Uani 1 1 d .
H3A H 0.5120 0.1728 1.1556 0.081(12) Uiso 1 1 calc R
O4 O 0.33067(7) 0.20976(10) 0.89917(13) 0.0497(5) Uani 1 1 d .
H4A H 0.3255 0.2000 0.9446 0.076(12) Uiso 1 1 calc R
O5 O 0.43590(12) 0.51534(12) 1.0026(2) 0.0823(8) Uani 1 1 d .
O6 O 0.61884(16) 0.49165(13) 0.2780(2) 0.1141(11) Uani 1 1 d .
O7 O 0.68782(11) 0.80442(14) 0.94706(18) 0.0897(9) Uani 1 1 d .
O8 O 0.5000 0.11853(19) 0.2500 0.0785(10) Uani 1 2 d S

loop_
_atom_site_aniso_label
_atom_site_aniso_U_11
_atom_site_aniso_U_22
_atom_site_aniso_U_33
_atom_site_aniso_U_23
_atom_site_aniso_U_13
_atom_site_aniso_U_12
C1 0.0367(15) 0.0439(16) 0.0313(14) 0.0000(12) 0.0183(12) -0.0009(12)
C2 0.0445(17) 0.0459(18) 0.0355(15) 0.0047(12) 0.0226(13) 0.0022(14)
C3 0.062(2) 0.050(2) 0.074(2) 0.0030(16) 0.0381(18) -0.0017(17)
C4 0.100(3) 0.046(2) 0.106(3) 0.0131(19) 0.063(3) 0.003(2)
C5 0.101(3) 0.057(2) 0.088(3) 0.0259(19) 0.064(2) 0.027(2)
C6 0.061(2) 0.078(3) 0.064(2) 0.0235(18) 0.0377(18) 0.024(2)
C7 0.0503(18) 0.054(2) 0.0507(18) 0.0110(14) 0.0260(15) 0.0082(15)
C8 0.157(5) 0.077(3) 0.178(5) 0.049(3) 0.117(4) 0.055(3)
C9 0.0287(13) 0.0408(16) 0.0317(14) -0.0012(11) 0.0154(12) -0.0020(12)
C10 0.0328(14) 0.0341(14) 0.0340(15) -0.0023(11) 0.0151(12) -0.0026(11)
C11 0.0304(14) 0.0388(16) 0.0304(14) -0.0023(11) 0.0138(12) -0.0038(11)
C12 0.0429(15) 0.0396(16) 0.0354(15) 0.0026(12) 0.0202(13) -0.0021(12)
C13 0.0548(18) 0.0328(15) 0.0463(17) 0.0007(13) 0.0272(15) 0.0029(13)
C14 0.0411(15) 0.0416(16) 0.0386(16) -0.0051(12) 0.0226(13) 0.0020(13)
C15 0.0357(14) 0.0422(16) 0.0342(15) 0.0035(12) 0.0192(13) 0.0011(12)
C16 0.0410(16) 0.0399(15) 0.0349(15) 0.0017(11) 0.0246(13) -0.0007(12)
C17 0.0355(15) 0.0378(15) 0.0358(15) 0.0008(11) 0.0206(12) -0.0008(12)
C18 0.0354(15) 0.0457(16) 0.0407(16) 0.0017(12) 0.0231(13) -0.0004(12)
C19 0.0448(17) 0.0579(19) 0.0378(16) 0.0054(13) 0.0279(14) 0.0000(14)
C20 0.0387(16) 0.0532(18) 0.0299(15) 0.0033(12) 0.0154(13) -0.0005(13)
C21 0.0346(14) 0.0427(16) 0.0362(15) -0.0029(12) 0.0214(13) -0.0050(12)
C22 0.0334(15) 0.0513(18) 0.0419(16) -0.0014(13) 0.0234(13) 0.0008(13)
C23 0.0407(17) 0.066(2) 0.0509(19) -0.0048(16) 0.0184(16) 0.0017(16)
C24 0.0398(18) 0.098(3) 0.057(2) 0.005(2) 0.0138(16) 0.0125(19)
C25 0.051(2) 0.084(3) 0.072(2) 0.023(2) 0.031(2) 0.0250(19)
C26 0.069(2) 0.050(2) 0.089(3) 0.0075(18) 0.033(2) 0.0120(18)
C27 0.0498(18) 0.0478(19) 0.059(2) -0.0025(16) 0.0186(16) 0.0009(16)
C28 0.100(3) 0.066(2) 0.084(3) -0.025(2) 0.017(2) 0.004(2)
C29 0.085(3) 0.107(3) 0.110(3) 0.047(3) 0.044(3) 0.046(3)
C30 0.095(3) 0.092(3) 0.074(3) 0.012(2) 0.045(2) 0.019(2)
C31 0.078(3) 0.068(3) 0.078(3) -0.025(2) 0.048(2) -0.010(2)
C32 0.147(4) 0.096(3) 0.155(5) -0.012(3) 0.096(4) 0.027(3)
C33 0.170(5) 0.098(3) 0.106(4) 0.029(3) 0.071(4) 0.020(3)
C34 0.120(3) 0.064(3) 0.085(3) 0.001(2) 0.054(3) -0.004(3)
C35 0.056(2) 0.149(4) 0.080(3) 0.027(3) 0.024(2) 0.021(2)
C36 0.076(3) 0.125(4) 0.085(3) 0.030(2) 0.055(2) 0.024(2)
C37 0.063(2) 0.088(3) 0.049(2) 0.0040(18) 0.0273(18) 0.0104(19)
C38 0.094(7) 0.085(6) 0.078(6) 0.015(5) 0.051(5) 0.006(5)
C39 0.47(2) 0.080(6) 0.120(8) 0.000 0.090(10) 0.000
C40 0.114(8) 0.179(12) 0.262(16) 0.107(11) 0.136(10) 0.045(8)
N1 0.0665(17) 0.0595(19) 0.0610(18) -0.0096(14) 0.0312(15) 0.0038(14)
N2 0.0737(19) 0.0559(18) 0.070(2) 0.0010(15) 0.0348(16) 0.0011(15)
N3 0.0483(15) 0.0786(19) 0.0479(16) 0.0090(13) 0.0251(13) 0.0083(13)
N4 0.079(3) 0.065(3) 0.106(4) 0.000 0.023(3) 0.000
O1 0.0935(17) 0.0431(13) 0.0648(14) 0.0066(10) 0.0553(13) -0.0039(11)
O2 0.0849(16) 0.0459(14) 0.0630(14) -0.0033(10) 0.0522(13) 0.0069(11)
O3 0.0459(12) 0.0974(17) 0.0354(12) 0.0137(11) 0.0207(10) 0.0013(11)
O4 0.0386(11) 0.0743(14) 0.0447(12) 0.0091(10) 0.0261(10) 0.0040(10)
O5 0.0958(19) 0.0546(15) 0.107(2) -0.0074(15) 0.0543(17) 0.0111(14)
O6 0.178(3) 0.0556(17) 0.127(3) -0.0058(16) 0.084(3) 0.0130(19)
O7 0.0960(19) 0.126(2) 0.0776(18) 0.0189(16) 0.0664(17) 0.0096(16)
O8 0.103(3) 0.075(3) 0.083(3) 0.000 0.065(2) 0.000

loop_
_atom_type_symbol
_atom_type_description
_atom_type_scat_dispersion_real
_atom_type_scat_dispersion_imag
_atom_type_scat_source
C C 0.0033 0.0016 'International Tables Vol C Tables 4.2.6.8 and 6.1.1.4'
H H 0.0000 0.0000 'International Tables Vol C Tables 4.2.6.8 and 6.1.1.4'
N N 0.0061 0.0033 'International Tables Vol C Tables 4.2.6.8 and 6.1.1.4'
O O 0.0106 0.0060 'International Tables Vol C Tables 4.2.6.8 and 6.1.1.4'

loop_
_geom_angle_atom_site_label_1
_geom_angle_atom_site_label_2
_geom_angle_atom_site_label_3
_geom_angle
_geom_angle_site_symmetry_1
_geom_angle_site_symmetry_3
C2 C1 C15 113.4(2) . .
C2 C1 C9 112.8(2) . .
C15 C1 C9 112.9(2) . .
C2 C1 H1 105.6 . .
C15 C1 H1 105.6 . .
C9 C1 H1 105.6 . .
C3 C2 C7 116.5(3) . .
C3 C2 C1 124.1(3) . .
C7 C2 C1 119.4(2) . .
C2 C3 C4 121.6(3) . .
C2 C3 H3 119.2 . .
C4 C3 H3 119.2 . .
C5 C4 C3 121.7(3) . .
C5 C4 H4 119.1 . .
C3 C4 H4 119.1 . .
C6 C5 C4 116.6(3) . .
C6 C5 C8 121.8(4) . .
C4 C5 C8 121.6(4) . .
C5 C6 C7 122.0(3) . .
C5 C6 H6 119.0 . .
C7 C6 H6 119.0 . .
C6 C7 C2 121.5(3) . .
C6 C7 H7 119.3 . .
C2 C7 H7 119.3 . .
C5 C8 H8A 109.5 . .
C5 C8 H8B 109.5 . .
H8A C8 H8B 109.5 . .
C5 C8 H8C 109.5 . .
H8A C8 H8C 109.5 . .
H8B C8 H8C 109.5 . .
C10 C9 C14 117.0(2) . .
C10 C9 C1 123.2(2) . .
C14 C9 C1 119.7(2) . .
C9 C10 C11 123.6(2) . .
C9 C10 H10 118.2 . .
C11 C10 H10 118.2 . .
C12 C11 C10 117.5(2) . .
C12 C11 C21 121.0(2) . .
C10 C11 C21 121.4(2) . .
O1 C12 C11 117.9(2) . .
O1 C12 C13 121.4(2) . .
C11 C12 C13 120.6(2) . .
C14 C13 C12 120.2(2) . .
C14 C13 H13 119.9 . .
C12 C13 H13 119.9 . .
O2 C14 C13 121.4(2) . .
O2 C14 C9 117.5(2) . .
C13 C14 C9 121.1(2) . .
C16 C15 C20 116.9(2) . .
C16 C15 C1 122.6(2) . .
C20 C15 C1 120.4(2) . .
C15 C16 C17 123.7(2) . .
C15 C16 H16 118.1 . .
C17 C16 H16 118.1 . .
C16 C17 C18 116.9(2) . .
C16 C17 C21 122.6(2) . 2_656
C18 C17 C21 120.4(2) . 2_656
O4 C18 C19 121.7(2) . .
O4 C18 C17 117.3(2) . .
C19 C18 C17 121.0(2) . .
C18 C19 C20 120.1(2) . .
C18 C19 H19 119.9 . .
C20 C19 H19 119.9 . .
O3 C20 C19 121.8(2) . .
O3 C20 C15 116.9(2) . .
C19 C20 C15 121.2(2) . .
C17 C21 C22 114.9(2) 2_656 .
C17 C21 C11 113.7(2) 2_656 .
C22 C21 C11 109.9(2) . .
C17 C21 H21 105.8 2_656 .
C22 C21 H21 105.8 . .
C11 C21 H21 105.8 . .
C27 C22 C23 117.3(3) . .
C27 C22 C21 123.8(2) . .
C23 C22 C21 118.8(2) . .
C24 C23 C22 121.7(3) . .
C24 C23 H23 119.1 . .
C22 C23 H23 119.1 . .
C23 C24 C25 121.1(3) . .
C23 C24 H24 119.4 . .
C25 C24 H24 119.4 . .
C26 C25 C24 117.3(3) . .
C26 C25 C29 121.5(4) . .
C24 C25 C29 121.2(4) . .
C25 C26 C27 121.9(3) . .
C25 C26 H26 119.1 . .
C27 C26 H26 119.1 . .
C22 C27 C26 120.7(3) . .
C22 C27 H27 119.6 . .
C26 C27 H27 119.6 . .
N1 C28 H28A 109.5 . .
N1 C28 H28B 109.5 . .
H28A C28 H28B 109.5 . .
N1 C28 H28C 109.5 . .
H28A C28 H28C 109.5 . .
H28B C28 H28C 109.5 . .
C25 C29 H29A 109.5 . .
C25 C29 H29B 109.5 . .
H29A C29 H29B 109.5 . .
C25 C29 H29C 109.5 . .
H29A C29 H29C 109.5 . .
H29B C29 H29C 109.5 . .
N1 C30 H30A 109.5 . .
N1 C30 H30B 109.5 . .
H30A C30 H30B 109.5 . .
N1 C30 H30C 109.5 . .
H30A C30 H30C 109.5 . .
H30B C30 H30C 109.5 . .
O5 C31 N1 124.1(4) . .
O5 C31 H31 117.9 . .
N1 C31 H31 117.9 . .
N2 C32 H32A 109.5 . .
N2 C32 H32B 109.5 . .
H32A C32 H32B 109.5 . .
N2 C32 H32C 109.5 . .
H32A C32 H32C 109.5 . .
H32B C32 H32C 109.5 . .
N2 C33 H33A 109.5 . .
N2 C33 H33B 109.5 . .
H33A C33 H33B 109.5 . .
N2 C33 H33C 109.5 . .
H33A C33 H33C 109.5 . .
H33B C33 H33C 109.5 . .
O6 C34 N2 125.1(4) . .
O6 C34 H34 117.5 . .
N2 C34 H34 117.5 . .
N3 C35 H35A 109.5 . .
N3 C35 H35B 109.5 . .
H35A C35 H35B 109.5 . .
N3 C35 H35C 109.5 . .
H35A C35 H35C 109.5 . .
H35B C35 H35C 109.5 . .
N3 C36 H36A 109.5 . .
N3 C36 H36B 109.5 . .
H36A C36 H36B 109.5 . .
N3 C36 H36C 109.5 . .
H36A C36 H36C 109.5 . .
H36B C36 H36C 109.5 . .
O7 C37 N3 125.5(3) . .
O7 C37 H37 117.3 . .
N3 C37 H37 117.3 . .
C38 C38 N4 65.2(4) 2_655 .
C38 C38 O8 65.8(4) 2_655 .
N4 C38 O8 131.0(6) . .
C38 C38 C40 136.0(6) 2_655 .
N4 C38 C40 70.8(7) . .
O8 C38 C40 158.2(9) . .
C38 C40 N4 46.1(4) . .
C31 N1 C28 120.8(3) . .
C31 N1 C30 122.9(3) . .
C28 N1 C30 116.2(3) . .
C34 N2 C33 120.2(3) . .
C34 N2 C32 122.9(4) . .
C33 N2 C32 116.9(4) . .
C37 N3 C35 120.2(3) . .
C37 N3 C36 122.3(3) . .
C35 N3 C36 117.4(3) . .
C38 N4 C38 49.5(7) . 2_655
C38 N4 C39 155.2(4) . .
C38 N4 C39 155.2(4) 2_655 .
C38 N4 C40 112.6(7) . 2_655
C38 N4 C40 63.1(6) 2_655 2_655
C39 N4 C40 92.1(5) . 2_655
C38 N4 C40 63.1(6) . .
C38 N4 C40 112.6(7) 2_655 .
C39 N4 C40 92.1(5) . .
C40 N4 C40 175.7(10) 2_655 .
C12 O1 H1A 109.5 . .
C14 O2 H2A 109.5 . .
C20 O3 H3A 109.5 . .
C18 O4 H4A 109.5 . .
C38 O8 C38 48.5(7) . 2_655

loop_
_geom_bond_atom_site_label_1
_geom_bond_atom_site_label_2
_geom_bond_distance
_geom_bond_site_symmetry_2
C1 C2 1.521(4) .
C1 C15 1.523(4) .
C1 C9 1.525(3) .
C1 H1 0.9800 .
C2 C3 1.374(4) .
C2 C7 1.390(4) .
C3 C4 1.384(5) .
C3 H3 0.9300 .
C4 C5 1.377(5) .
C4 H4 0.9300 .
C5 C6 1.374(5) .
C5 C8 1.509(5) .
C6 C7 1.374(4) .
C6 H6 0.9300 .
C7 H7 0.9300 .
C8 H8A 0.9600 .
C8 H8B 0.9600 .
C8 H8C 0.9600 .
C9 C10 1.387(3) .
C9 C14 1.390(4) .
C10 C11 1.392(3) .
C10 H10 0.9300 .
C11 C12 1.384(4) .
C11 C21 1.525(3) .
C12 O1 1.366(3) .
C12 C13 1.389(4) .
C13 C14 1.385(4) .
C13 H13 0.9300 .
C14 O2 1.367(3) .
C15 C16 1.389(4) .
C15 C20 1.394(4) .
C16 C17 1.392(3) .
C16 H16 0.9300 .
C17 C18 1.399(3) .
C17 C21 1.520(3) 2_656
C18 O4 1.371(3) .
C18 C19 1.379(4) .
C19 C20 1.383(4) .
C19 H19 0.9300 .
C20 O3 1.371(3) .
C21 C17 1.520(3) 2_656
C21 C22 1.524(4) .
C21 H21 0.9800 .
C22 C27 1.368(4) .
C22 C23 1.393(4) .
C23 C24 1.370(5) .
C23 H23 0.9300 .
C24 C25 1.381(5) .
C24 H24 0.9300 .
C25 C26 1.372(5) .
C25 C29 1.516(5) .
C26 C27 1.393(4) .
C26 H26 0.9300 .
C27 H27 0.9300 .
C28 N1 1.437(4) .
C28 H28A 0.9600 .
C28 H28B 0.9600 .
C28 H28C 0.9600 .
C29 H29A 0.9600 .
C29 H29B 0.9600 .
C29 H29C 0.9600 .
C30 N1 1.451(4) .
C30 H30A 0.9600 .
C30 H30B 0.9600 .
C30 H30C 0.9600 .
C31 O5 1.245(4) .
C31 N1 1.309(4) .
C31 H31 0.9300 .
C32 N2 1.442(5) .
C32 H32A 0.9600 .
C32 H32B 0.9600 .
C32 H32C 0.9600 .
C33 N2 1.420(5) .
C33 H33A 0.9600 .
C33 H33B 0.9600 .
C33 H33C 0.9600 .
C34 O6 1.230(5) .
C34 N2 1.296(5) .
C34 H34 0.9300 .
C35 N3 1.442(4) .
C35 H35A 0.9600 .
C35 H35B 0.9600 .
C35 H35C 0.9600 .
C36 N3 1.457(4) .
C36 H36A 0.9600 .
C36 H36B 0.9600 .
C36 H36C 0.9600 .
C37 O7 1.215(4) .
C37 N3 1.304(4) .
C37 H37 0.9300 .
C38 C38 1.029(14) 2_655
C38 N4 1.228(9) .
C38 O8 1.253(8) .
C38 C40 1.520(12) .
C39 N4 1.353(10) .
C40 N4 1.609(11) .
N4 C38 1.228(9) 2_655
N4 C40 1.609(11) 2_655
O1 H1A 0.8200 .
O2 H2A 0.8200 .
O3 H3A 0.8200 .
O4 H4A 0.8200 .
O8 C38 1.253(8) 2_655

loop_
_geom_hbond_atom_site_label_D
_geom_hbond_atom_site_label_H
_geom_hbond_atom_site_label_A
_geom_hbond_distance_DH
_geom_hbond_distance_HA
_geom_hbond_distance_DA
_geom_hbond_angle_DHA
_geom_hbond_site_symmetry_A
O1 H1A O6 0.82 1.92 2.734(3) 172.9 6_566
O2 H2A O5 0.82 1.84 2.647(3) 168.7 5_667
O3 H3A O8 0.82 2.00 2.788(3) 161.7 1_556
O4 H4A O7 0.82 1.92 2.725(3) 168.8 5_667

loop_
_geom_torsion_atom_site_label_1
_geom_torsion_atom_site_label_2
_geom_torsion_atom_site_label_3
_geom_torsion_atom_site_label_4
_geom_torsion
_geom_torsion_site_symmetry_1
_geom_torsion_site_symmetry_4
C15 C1 C2 C3 3.5(4) . .
C9 C1 C2 C3 -126.5(3) . .
C15 C1 C2 C7 -175.6(2) . .
C9 C1 C2 C7 54.4(3) . .
C7 C2 C3 C4 -1.8(5) . .
C1 C2 C3 C4 179.1(3) . .
C2 C3 C4 C5 0.4(6) . .
C3 C4 C5 C6 1.0(6) . .
C3 C4 C5 C8 -178.0(4) . .
C4 C5 C6 C7 -1.0(5) . .
C8 C5 C6 C7 178.1(4) . .
C5 C6 C7 C2 -0.5(5) . .
C3 C2 C7 C6 1.8(4) . .
C1 C2 C7 C6 -179.0(3) . .
C2 C1 C9 C10 21.0(3) . .
C15 C1 C9 C10 -109.2(3) . .
C2 C1 C9 C14 -156.4(2) . .
C15 C1 C9 C14 73.4(3) . .
C14 C9 C10 C11 1.5(4) . .
C1 C9 C10 C11 -176.0(2) . .
C9 C10 C11 C12 -1.7(4) . .
C9 C10 C11 C21 175.7(2) . .
C10 C11 C12 O1 178.8(2) . .
C21 C11 C12 O1 1.5(4) . .
C10 C11 C12 C13 0.3(4) . .
C21 C11 C12 C13 -177.1(2) . .
O1 C12 C13 C14 -177.2(2) . .
C11 C12 C13 C14 1.3(4) . .
C12 C13 C14 O2 176.8(2) . .
C12 C13 C14 C9 -1.6(4) . .
C10 C9 C14 O2 -178.2(2) . .
C1 C9 C14 O2 -0.7(3) . .
C10 C9 C14 C13 0.2(4) . .
C1 C9 C14 C13 177.7(2) . .
C2 C1 C15 C16 -107.2(3) . .
C9 C1 C15 C16 22.8(3) . .
C2 C1 C15 C20 74.7(3) . .
C9 C1 C15 C20 -155.4(2) . .
C20 C15 C16 C17 1.0(4) . .
C1 C15 C16 C17 -177.3(2) . .
C15 C16 C17 C18 -0.2(4) . .
C15 C16 C17 C21 175.8(2) . 2_656
C16 C17 C18 O4 176.9(2) . .
C21 C17 C18 O4 0.8(4) 2_656 .
C16 C17 C18 C19 -1.2(4) . .
C21 C17 C18 C19 -177.3(2) 2_656 .
O4 C18 C19 C20 -176.2(2) . .
C17 C18 C19 C20 1.8(4) . .
C18 C19 C20 O3 177.3(3) . .
C18 C19 C20 C15 -1.0(4) . .
C16 C15 C20 O3 -178.7(2) . .
C1 C15 C20 O3 -0.5(4) . .
C16 C15 C20 C19 -0.4(4) . .
C1 C15 C20 C19 177.9(2) . .
C12 C11 C21 C17 -89.0(3) . 2_656
C10 C11 C21 C17 93.7(3) . 2_656
C12 C11 C21 C22 140.6(2) . .
C10 C11 C21 C22 -36.7(3) . .
C17 C21 C22 C27 -14.5(3) 2_656 .
C11 C21 C22 C27 115.3(3) . .
C17 C21 C22 C23 168.1(2) 2_656 .
C11 C21 C22 C23 -62.2(3) . .
C27 C22 C23 C24 -0.1(4) . .
C21 C22 C23 C24 177.5(3) . .
C22 C23 C24 C25 -0.1(5) . .
C23 C24 C25 C26 0.2(5) . .
C23 C24 C25 C29 -179.9(3) . .
C24 C25 C26 C27 -0.1(5) . .
C29 C25 C26 C27 179.9(3) . .
C23 C22 C27 C26 0.2(4) . .
C21 C22 C27 C26 -177.3(3) . .
C25 C26 C27 C22 0.0(5) . .
C38 C38 C40 N4 -2.5(17) 2_655 .
O8 C38 C40 N4 -176(3) . .
O5 C31 N1 C28 2.3(5) . .
O5 C31 N1 C30 177.5(3) . .
O6 C34 N2 C33 -3.0(7) . .
O6 C34 N2 C32 179.1(4) . .
O7 C37 N3 C35 -0.2(6) . .
O7 C37 N3 C36 -177.6(4) . .
O8 C38 N4 C38 0.005(4) . 2_655
C40 C38 N4 C38 -178.1(13) . 2_655
C38 C38 N4 C39 179.995(4) 2_655 .
O8 C38 N4 C39 180.000(1) . .
C40 C38 N4 C39 1.9(13) . .
C38 C38 N4 C40 -1.8(12) 2_655 2_655
O8 C38 N4 C40 -1.8(12) . 2_655
C40 C38 N4 C40 -179.94(5) . 2_655
C38 C38 N4 C40 178.1(13) 2_655 .
O8 C38 N4 C40 178.1(13) . .
C38 C40 N4 C38 1.6(10) . 2_655
C38 C40 N4 C39 -179.2(5) . .
C38 C40 N4 C40 0.8(5) . 2_655
N4 C38 O8 C38 -0.005(4) . 2_655
C40 C38 O8 C38 175(3) . 2_655
